data_4086989
loop_
_publ_author_name
'Chen, Yi-Ting'
'Krytchankou, Ilya S.'
'Karttunen, Antti J.'
'Grachova, Elena V.'
'Tunik, Sergey P.'
'Chou, Pi-Tai'
'Koshevoy, Igor O.'

_publ_section_title
;
 Silver Alkynyl-Phosphine Clusters: An Electronic Effect of the Alkynes
 Defines Structural Diversity
;
_journal_issue 2
_journal_name_full Organometallics
_journal_page_first 480
_journal_paper_doi 10.1021/acs.organomet.6b00866
_journal_volume 36
_journal_year 2017
_chemical_formula_moiety '2(C107 H92 Ag7 F9 N3 O9 P6 S3), 2(C F3 O3 S), 3(C3 H6 O)'
_chemical_formula_sum 'C225 H202 Ag14 F24 N6 O27 P12 S8'
_chemical_formula_weight 6016.21
_space_group_crystal_system trigonal
_space_group_IT_number 161
_space_group_name_Hall 'R 3 -2"c'
_space_group_name_H-M_alt 'R 3 c :H'
_symmetry_space_group_name_Hall 'R 3 -2"c'
_symmetry_space_group_name_H-M 'R 3 c :H'
_atom_sites_solution_hydrogens geom
_audit_creation_method SHELXL-2014/6
_cell_angle_alpha 90
_cell_angle_beta 90
_cell_angle_gamma 120
_cell_formula_units_Z 3
_cell_length_a 23.0625(6)
_cell_length_b 23.0625(6)
_cell_length_c 39.8602(11)
_cell_measurement_reflns_used 9808
_cell_measurement_temperature 120(2)
_cell_measurement_theta_max 38.36
_cell_measurement_theta_min 2.34
_cell_volume 18360.4(8)
_computing_cell_refinement 'SAINT (Bruker AXS, 2009)'
_computing_data_collection 'APEX2 (Bruker AXS, 2010)'
_computing_data_reduction 'SAINT (Bruker AXS, 2009)'
_computing_molecular_graphics 'Diamond v.4.01 (Brandenburg, 2014)'
_computing_publication_material 'SHELXL-2014/6 (Sheldrick, 2014)'
_computing_structure_refinement 'SHELXL-2014/6 (Sheldrick, 2014)'
_computing_structure_solution 'SHELXS-2013 (Sheldrick, 2013)'
_diffrn_ambient_temperature 120(2)
_diffrn_detector_area_resol_mean 16
_diffrn_measured_fraction_theta_full 0.997
_diffrn_measured_fraction_theta_max 0.998
_diffrn_measurement_device '62mm x 62mm CCD camera on \k-goniostat'
_diffrn_measurement_device_type 'Bruker KAPPA APEX II CCD'
_diffrn_measurement_method '\f scans and \w scans with \k offset'
_diffrn_radiation_monochromator 'horizontally mounted graphite crystal'
_diffrn_radiation_type MoK\a
_diffrn_radiation_wavelength 0.71073
_diffrn_reflns_av_R_equivalents 0.0270
_diffrn_reflns_av_unetI/netI 0.0230
_diffrn_reflns_Laue_measured_fraction_full 0.997
_diffrn_reflns_Laue_measured_fraction_max 0.998
_diffrn_reflns_limit_h_max 32
_diffrn_reflns_limit_h_min -34
_diffrn_reflns_limit_k_max 32
_diffrn_reflns_limit_k_min -29
_diffrn_reflns_limit_l_max 59
_diffrn_reflns_limit_l_min -51
_diffrn_reflns_number 63611
_diffrn_reflns_point_group_measured_fraction_full 0.953
_diffrn_reflns_point_group_measured_fraction_max 0.908
_diffrn_reflns_theta_full 25.242
_diffrn_reflns_theta_max 32.000
_diffrn_reflns_theta_min 2.284
_exptl_absorpt_coefficient_mu 1.320
_exptl_absorpt_correction_T_max 0.640
_exptl_absorpt_correction_T_min 0.601
_exptl_absorpt_correction_type numerical
_exptl_absorpt_process_details 'SADABS (Sheldrick, 2008)'
_exptl_crystal_colour red
_exptl_crystal_density_diffrn 1.632
_exptl_crystal_description block
_exptl_crystal_F_000 8976
_exptl_crystal_size_max 0.430
_exptl_crystal_size_mid 0.382
_exptl_crystal_size_min 0.372
_refine_diff_density_max 1.354
_refine_diff_density_min -0.558
_refine_diff_density_rms 0.095
_refine_ls_abs_structure_details
;
 Flack x determined using 5225 quotients [(I+)-(I-)]/[(I+)+(I-)]
 (Parsons, Flack and Wagner, Acta Cryst. B69 (2013) 249-259).
;
_refine_ls_abs_structure_Flack 0.034(6)
_refine_ls_extinction_method none
_refine_ls_goodness_of_fit_ref 1.037
_refine_ls_hydrogen_treatment constr
_refine_ls_matrix_type full
_refine_ls_number_parameters 517
_refine_ls_number_reflns 12870
_refine_ls_number_restraints 67
_refine_ls_restrained_S_all 1.052
_refine_ls_R_factor_all 0.0307
_refine_ls_R_factor_gt 0.0271
_refine_ls_shift/su_max 0.002
_refine_ls_shift/su_mean 0.000
_refine_ls_structure_factor_coef Fsqd
_refine_ls_weighting_details 'w=1/[\s^2^(Fo^2^)+(0.0478P)^2^+30.5731P] where P=(Fo^2^+2Fc^2^)/3'
_refine_ls_weighting_scheme calc
_refine_ls_wR_factor_gt 0.0766
_refine_ls_wR_factor_ref 0.0791
_reflns_Friedel_coverage 0.817
_reflns_Friedel_fraction_full 0.909
_reflns_Friedel_fraction_max 0.817
_reflns_number_gt 12064
_reflns_number_total 12870
_reflns_threshold_expression 'I > 2\s(I)'
_cod_data_source_file 6_7.cif
_cod_data_source_block 7
_cod_original_cell_volume 18360.4(11)
_cod_database_code 4086989
_shelx_space_group_comment
;
The symmetry employed for this shelxl refinement is uniquely defined
by the following loop, which should always be used as a source of
symmetry information in preference to the above space-group names.
They are only intended as comments.
;
_shelx_estimated_absorpt_t_min 0.601
_shelx_estimated_absorpt_t_max 0.640
_shelxl_version_number 2014/6

loop_
_space_group_symop_operation_xyz
'x, y, z'
'-y, x-y, z'
'-x+y, -x, z'
'-x+y, y, z+1/2'
'x, x-y, z+1/2'
'-y, -x, z+1/2'
'x+2/3, y+1/3, z+1/3'
'-y+2/3, x-y+1/3, z+1/3'
'-x+y+2/3, -x+1/3, z+1/3'
'-x+y+2/3, y+1/3, z+5/6'
'x+2/3, x-y+1/3, z+5/6'
'-y+2/3, -x+1/3, z+5/6'
'x+1/3, y+2/3, z+2/3'
'-y+1/3, x-y+2/3, z+2/3'
'-x+y+1/3, -x+2/3, z+2/3'
'-x+y+1/3, y+2/3, z+7/6'
'x+1/3, x-y+2/3, z+7/6'
'-y+1/3, -x+2/3, z+7/6'

loop_
_atom_site_label
_atom_site_type_symbol
_atom_site_fract_x
_atom_site_fract_y
_atom_site_fract_z
_atom_site_U_iso_or_equiv
_atom_site_adp_type
_atom_site_occupancy
_atom_site_site_symmetry_order
_atom_site_calc_flag
_atom_site_refinement_flags_posn
_atom_site_refinement_flags_adp
_atom_site_refinement_flags_occupancy
C1 C 0.75502(16) 0.31780(17) 0.96863(9) 0.0180(6) Uani 1 1 d . . .
C2 C 0.80668(17) 0.31828(17) 0.95996(9) 0.0183(6) Uani 1 1 d . . .
C3 C 0.86506(17) 0.31715(18) 0.94986(10) 0.0206(6) Uani 1 1 d . . .
C4 C 0.86021(18) 0.25879(18) 0.93586(11) 0.0253(7) Uani 1 1 d . . .
H4 H 0.8178 0.2191 0.9348 0.030 Uiso 1 1 calc R U .
C5 C 0.91594(19) 0.25821(19) 0.92361(12) 0.0269(8) Uani 1 1 d . . .
H5 H 0.9112 0.2182 0.9143 0.032 Uiso 1 1 calc R U .
C6 C 0.97997(19) 0.3165(2) 0.92477(13) 0.0296(8) Uani 1 1 d . . .
C7 C 0.98436(19) 0.3740(2) 0.93944(14) 0.0334(10) Uani 1 1 d . . .
H7 H 1.0268 0.4135 0.9411 0.040 Uiso 1 1 calc R U .
C8 C 0.92832(18) 0.37444(19) 0.95153(11) 0.0264(8) Uani 1 1 d . . .
H8 H 0.9330 0.4143 0.9611 0.032 Uiso 1 1 calc R U .
C9 C 1.0307(3) 0.2579(3) 0.89815(17) 0.0488(13) Uani 1 1 d . . .
H9A H 1.0752 0.2678 0.8907 0.073 Uiso 1 1 calc R U .
H9B H 1.0139 0.2223 0.9150 0.073 Uiso 1 1 calc R U .
H9C H 1.0000 0.2433 0.8789 0.073 Uiso 1 1 calc R U .
C10 C 1.0964(3) 0.3792(3) 0.9073(2) 0.0577(17) Uani 1 1 d . . .
H10A H 1.1307 0.3702 0.8983 0.087 Uiso 1 1 calc R U .
H10B H 1.0885 0.4069 0.8914 0.087 Uiso 1 1 calc R U .
H10C H 1.1116 0.4029 0.9287 0.087 Uiso 1 1 calc R U .
C11 C 0.75229(18) 0.27353(18) 0.83275(11) 0.0225(7) Uani 1 1 d . . .
C12 C 0.8043(2) 0.2707(2) 0.84876(14) 0.0327(9) Uani 1 1 d . . .
H12 H 0.8045 0.2679 0.8725 0.039 Uiso 1 1 calc R U .
C13 C 0.8557(2) 0.2719(3) 0.83054(18) 0.0486(14) Uani 1 1 d . . .
H13 H 0.8916 0.2706 0.8416 0.058 Uiso 1 1 calc R U .
C14 C 0.8542(3) 0.2750(3) 0.79592(18) 0.0542(17) Uani 1 1 d . . .
H14 H 0.8892 0.2753 0.7832 0.065 Uiso 1 1 calc R U .
C15 C 0.8029(3) 0.2777(3) 0.77932(15) 0.0477(14) Uani 1 1 d . . .
H15 H 0.8030 0.2802 0.7555 0.057 Uiso 1 1 calc R U .
C16 C 0.7508(2) 0.2769(2) 0.79792(12) 0.0335(9) Uani 1 1 d . . .
H16 H 0.7151 0.2786 0.7869 0.040 Uiso 1 1 calc R U .
C17 C 0.61484(17) 0.18664(17) 0.85210(9) 0.0196(6) Uani 1 1 d . . .
C18 C 0.59572(19) 0.1590(2) 0.81970(10) 0.0245(7) Uani 1 1 d . . .
H18 H 0.6186 0.1851 0.8006 0.029 Uiso 1 1 calc R U .
C19 C 0.5438(2) 0.0940(2) 0.81558(13) 0.0310(9) Uani 1 1 d . . .
H19 H 0.5306 0.0759 0.7937 0.037 Uiso 1 1 calc R U .
C20 C 0.5108(2) 0.0551(2) 0.84348(13) 0.0352(10) Uani 1 1 d . . .
H20 H 0.4762 0.0099 0.8407 0.042 Uiso 1 1 calc R U .
C21 C 0.5288(2) 0.0825(2) 0.87562(13) 0.0352(10) Uani 1 1 d . . .
H21 H 0.5052 0.0566 0.8946 0.042 Uiso 1 1 calc R U .
C22 C 0.5814(2) 0.1479(2) 0.87984(11) 0.0250(7) Uani 1 1 d . . .
H22 H 0.5944 0.1660 0.9018 0.030 Uiso 1 1 calc R U .
C23 C 0.6667 0.3333 0.84239(17) 0.0160(10) Uani 1 3 d S T P
H23 H 0.6667 0.3333 0.8173 0.019 Uiso 1 3 calc R U P
C24 C 0.58946(16) 0.18705(17) 1.07742(10) 0.0174(6) Uani 1 1 d . . .
C25 C 0.55645(17) 0.15491(17) 1.04792(10) 0.0203(6) Uani 1 1 d . . .
H25 H 0.5772 0.1717 1.0268 0.024 Uiso 1 1 calc R U .
C26 C 0.49311(18) 0.09828(18) 1.04947(12) 0.0269(8) Uani 1 1 d . . .
H26 H 0.4706 0.0766 1.0293 0.032 Uiso 1 1 calc R U .
C27 C 0.46306(18) 0.0737(2) 1.07969(12) 0.0294(9) Uani 1 1 d . . .
H27 H 0.4195 0.0354 1.0805 0.035 Uiso 1 1 calc R U .
C28 C 0.49596(19) 0.1046(2) 1.10943(11) 0.0283(8) Uani 1 1 d . . .
H28 H 0.4752 0.0869 1.1304 0.034 Uiso 1 1 calc R U .
C29 C 0.55880(18) 0.16091(18) 1.10825(10) 0.0226(7) Uani 1 1 d . . .
H29 H 0.5812 0.1819 1.1285 0.027 Uiso 1 1 calc R U .
C30 C 0.72464(17) 0.24629(17) 1.10253(10) 0.0193(6) Uani 1 1 d . . .
C31 C 0.7214(2) 0.2504(2) 1.13734(11) 0.0285(8) Uani 1 1 d . . .
H31 H 0.6923 0.2634 1.1473 0.034 Uiso 1 1 calc R U .
C32 C 0.7619(2) 0.2349(3) 1.15747(14) 0.0396(11) Uani 1 1 d . . .
H32 H 0.7591 0.2364 1.1812 0.047 Uiso 1 1 calc R U .
C33 C 0.8052(2) 0.2177(3) 1.14321(15) 0.0401(11) Uani 1 1 d . . .
H33 H 0.8327 0.2081 1.1572 0.048 Uiso 1 1 calc R U .
C34 C 0.8093(2) 0.2143(2) 1.10909(14) 0.0339(10) Uani 1 1 d . . .
H34 H 0.8396 0.2025 1.0995 0.041 Uiso 1 1 calc R U .
C35 C 0.76891(17) 0.22810(17) 1.08846(12) 0.0241(8) Uani 1 1 d . . .
H35 H 0.7714 0.2252 1.0648 0.029 Uiso 1 1 calc R U .
C36 C 0.6667 0.3333 1.08990(17) 0.0153(10) Uani 1 3 d S T P
H36 H 0.6667 0.3333 1.1150 0.018 Uiso 1 3 calc R U P
C37 C 0.6759(2) 0.0601(2) 0.96336(13) 0.0317(9) Uani 1 1 d . . .
C38 C 0.9558(8) 0.0620(7) 0.8850(3) 0.050(4) Uani 0.3333 1 d D U P
N1 N 1.03502(19) 0.3167(2) 0.91241(13) 0.0423(10) Uani 1 1 d . . .
O1 O 0.70292(15) 0.16290(14) 1.00008(8) 0.0305(6) Uani 1 1 d . . .
O2 O 0.6762(2) 0.16336(17) 0.94085(10) 0.0461(9) Uani 1 1 d . . .
O3 O 0.58869(17) 0.09206(19) 0.98056(11) 0.0477(10) Uani 1 1 d . . .
O4 O 1.0000 0.0000 0.85546(19) 0.0500(18) Uani 1 3 d DS T P
O5 O 1.0000 0.0000 0.9172(2) 0.054(2) Uani 1 3 d DS T P
O6 O 0.8972(7) -0.0588(7) 0.8862(5) 0.087(6) Uani 0.3333 1 d D . P
F1 F 0.63540(14) 0.02013(15) 0.93954(10) 0.0511(9) Uani 1 1 d . . .
F2 F 0.73818(14) 0.08354(16) 0.95308(9) 0.0457(7) Uani 1 1 d . . .
F3 F 0.6677(2) 0.02355(16) 0.99088(10) 0.0609(10) Uani 1 1 d . . .
F4 F 0.9266(8) 0.0727(7) 0.9103(4) 0.092(3) Uani 0.3333 1 d D U P
F5 F 0.9339(8) 0.0733(7) 0.8566(3) 0.092(3) Uani 0.3333 1 d D U P
F6 F 0.8757(9) -0.1134(8) 0.8899(4) 0.092(3) Uani 0.3333 1 d D U P
P1 P 0.68605(4) 0.26933(4) 0.85918(2) 0.01586(15) Uani 1 1 d . . .
P2 P 0.67238(4) 0.26027(4) 1.07342(2) 0.01464(15) Uani 1 1 d . . .
S1 S 0.65857(5) 0.12731(4) 0.97226(3) 0.02610(19) Uani 1 1 d . . .
S2 S 0.9661(3) -0.0101(3) 0.88615(11) 0.0495(10) Uani 0.3333 1 d D . P
Ag1 Ag 0.71373(2) 0.28534(2) 0.91702(2) 0.01937(6) Uani 1 1 d . . .
Ag2 Ag 0.71292(2) 0.27489(2) 1.01740(2) 0.01741(6) Uani 1 1 d . . .
Ag3 Ag 0.6667 0.3333 0.97067(2) 0.01528(8) Uani 1 3 d S T P
O7 O 0.3371(5) -0.0587(4) 1.0415(2) 0.060(2) Uani 0.5 1 d D U P
C40 C 0.2976(5) -0.0552(5) 1.0263(3) 0.045(2) Uani 0.5 1 d D U P
C39 C 0.3026(6) 0.0128(7) 1.0217(3) 0.054(3) Uani 0.5 1 d D U P
H39A H 0.2650 0.0076 1.0080 0.081 Uiso 0.5 1 calc R U P
H39B H 0.3012 0.0311 1.0437 0.081 Uiso 0.5 1 calc R U P
H39C H 0.3448 0.0435 1.0104 0.081 Uiso 0.5 1 calc R U P
C41 C 0.2514(10) -0.1042(10) 0.9990(5) 0.102(6) Uani 0.5 1 d D U P
H41A H 0.2222 -0.0884 0.9901 0.153 Uiso 0.5 1 calc R U P
H41B H 0.2788 -0.1065 0.9808 0.153 Uiso 0.5 1 calc R U P
H41C H 0.2240 -0.1488 1.0088 0.153 Uiso 0.5 1 calc R U P

loop_
_atom_site_aniso_label
_atom_site_aniso_U_11
_atom_site_aniso_U_22
_atom_site_aniso_U_33
_atom_site_aniso_U_23
_atom_site_aniso_U_13
_atom_site_aniso_U_12
C1 0.0174(13) 0.0190(14) 0.0167(15) -0.0010(12) -0.0003(12) 0.0083(11)
C2 0.0179(14) 0.0183(14) 0.0176(16) 0.0023(12) 0.0015(12) 0.0084(12)
C3 0.0163(14) 0.0222(15) 0.0239(18) 0.0011(13) 0.0008(12) 0.0102(12)
C4 0.0200(15) 0.0215(15) 0.034(2) 0.0033(14) 0.0043(14) 0.0102(13)
C5 0.0239(16) 0.0220(16) 0.038(2) 0.0002(15) 0.0054(15) 0.0142(14)
C6 0.0198(16) 0.0276(18) 0.046(3) 0.0072(17) 0.0077(16) 0.0149(14)
C7 0.0172(15) 0.0236(17) 0.057(3) -0.0026(18) 0.0052(17) 0.0083(14)
C8 0.0176(14) 0.0219(16) 0.039(2) -0.0027(15) 0.0003(15) 0.0095(13)
C9 0.039(3) 0.049(3) 0.069(4) 0.000(3) 0.013(2) 0.031(2)
C10 0.027(2) 0.047(3) 0.098(5) 0.005(3) 0.023(3) 0.018(2)
C11 0.0196(15) 0.0188(14) 0.028(2) -0.0063(13) 0.0026(14) 0.0089(12)
C12 0.0234(17) 0.0294(19) 0.050(3) -0.0006(18) 0.0037(17) 0.0165(15)
C13 0.028(2) 0.043(3) 0.079(4) 0.000(3) 0.015(2) 0.021(2)
C14 0.033(2) 0.040(2) 0.083(5) -0.015(3) 0.024(3) 0.013(2)
C15 0.042(3) 0.038(2) 0.046(3) -0.013(2) 0.023(2) 0.006(2)
C16 0.031(2) 0.0310(19) 0.030(2) -0.0072(17) 0.0102(17) 0.0086(16)
C17 0.0193(14) 0.0183(14) 0.0223(17) -0.0033(12) -0.0033(12) 0.0102(12)
C18 0.0226(16) 0.0243(16) 0.0234(19) -0.0059(14) -0.0027(14) 0.0095(14)
C19 0.0307(19) 0.0257(19) 0.031(2) -0.0126(17) -0.0074(16) 0.0098(15)
C20 0.0303(19) 0.0214(17) 0.044(3) -0.0014(17) -0.0095(19) 0.0052(15)
C21 0.0306(19) 0.0246(19) 0.037(3) 0.0066(17) -0.0036(18) 0.0041(16)
C22 0.0279(17) 0.0228(17) 0.0232(19) 0.0032(14) -0.0011(14) 0.0118(14)
C23 0.0169(15) 0.0169(15) 0.014(3) 0.000 0.000 0.0085(7)
C24 0.0185(13) 0.0143(13) 0.0201(17) 0.0026(12) 0.0005(12) 0.0085(11)
C25 0.0187(14) 0.0168(14) 0.0246(18) 0.0017(12) 0.0006(13) 0.0083(12)
C26 0.0190(15) 0.0202(15) 0.036(2) 0.0008(15) -0.0028(15) 0.0056(13)
C27 0.0175(15) 0.0201(16) 0.045(3) 0.0075(16) 0.0033(15) 0.0049(13)
C28 0.0251(17) 0.0247(17) 0.032(2) 0.0138(15) 0.0101(15) 0.0103(14)
C29 0.0227(15) 0.0218(15) 0.0241(18) 0.0042(13) 0.0028(14) 0.0119(13)
C30 0.0187(14) 0.0188(14) 0.0212(17) 0.0017(13) -0.0020(12) 0.0100(12)
C31 0.0292(18) 0.035(2) 0.022(2) 0.0059(16) -0.0038(15) 0.0170(16)
C32 0.040(2) 0.055(3) 0.027(2) 0.007(2) -0.0086(18) 0.026(2)
C33 0.035(2) 0.039(2) 0.051(3) 0.004(2) -0.018(2) 0.0213(18)
C34 0.0251(17) 0.0242(17) 0.056(3) -0.0019(18) -0.0131(19) 0.0149(15)
C35 0.0202(15) 0.0187(15) 0.034(2) -0.0007(14) -0.0049(14) 0.0104(13)
C36 0.0151(14) 0.0151(14) 0.016(3) 0.000 0.000 0.0075(7)
C37 0.0273(18) 0.0232(17) 0.048(3) -0.0056(17) -0.0020(17) 0.0150(15)
C38 0.064(9) 0.048(7) 0.030(8) -0.002(6) 0.009(6) 0.022(7)
N1 0.0229(16) 0.037(2) 0.070(3) 0.004(2) 0.0145(18) 0.0173(15)
O1 0.0366(15) 0.0239(13) 0.0321(17) -0.0068(11) -0.0130(13) 0.0160(12)
O2 0.070(2) 0.0284(15) 0.039(2) -0.0037(14) -0.0232(18) 0.0239(17)
O3 0.0304(16) 0.0488(19) 0.070(3) -0.0263(18) -0.0079(16) 0.0241(15)
O4 0.055(3) 0.055(3) 0.040(4) 0.000 0.000 0.0275(14)
O5 0.061(3) 0.061(3) 0.041(4) 0.000 0.000 0.0307(16)
O6 0.089(14) 0.103(15) 0.087(15) 0.013(11) 0.015(11) 0.062(12)
F1 0.0359(15) 0.0359(14) 0.079(2) -0.0351(16) -0.0143(15) 0.0159(12)
F2 0.0286(13) 0.0519(17) 0.063(2) -0.0164(15) -0.0039(13) 0.0246(12)
F3 0.082(3) 0.0391(16) 0.080(2) 0.0213(16) 0.014(2) 0.0438(18)
F4 0.120(6) 0.104(5) 0.072(5) -0.012(4) 0.002(4) 0.072(5)
F5 0.120(6) 0.104(5) 0.072(5) -0.012(4) 0.002(4) 0.072(5)
F6 0.120(6) 0.104(5) 0.072(5) -0.012(4) 0.002(4) 0.072(5)
P1 0.0169(4) 0.0169(3) 0.0147(4) -0.0020(3) -0.0007(3) 0.0091(3)
P2 0.0153(3) 0.0138(3) 0.0152(4) 0.0010(3) 0.0001(3) 0.0076(3)
S1 0.0278(4) 0.0197(4) 0.0350(5) -0.0078(4) -0.0108(4) 0.0150(3)
S2 0.054(2) 0.063(3) 0.0215(17) -0.0007(16) -0.0043(16) 0.022(2)
Ag1 0.02274(12) 0.02405(12) 0.01497(13) -0.00418(9) -0.00370(9) 0.01443(11)
Ag2 0.01846(11) 0.01986(11) 0.01477(12) 0.00159(11) 0.00121(11) 0.01022(9)
Ag3 0.01596(11) 0.01596(11) 0.01394(19) 0.000 0.000 0.00798(6)
O7 0.097(6) 0.043(4) 0.054(5) -0.023(3) -0.040(4) 0.045(4)
C40 0.031(4) 0.042(5) 0.048(6) -0.023(4) -0.001(4) 0.006(4)
C39 0.064(6) 0.089(8) 0.041(6) 0.006(5) 0.002(5) 0.062(6)
C41 0.086(10) 0.088(10) 0.085(10) -0.021(8) -0.023(8) 0.008(7)

loop_
_atom_type_symbol
_atom_type_description
_atom_type_scat_dispersion_real
_atom_type_scat_dispersion_imag
_atom_type_scat_source
C C 0.0033 0.0016 'International Tables Vol C Tables 4.2.6.8 and 6.1.1.4'
H H 0.0000 0.0000 'International Tables Vol C Tables 4.2.6.8 and 6.1.1.4'
N N 0.0061 0.0033 'International Tables Vol C Tables 4.2.6.8 and 6.1.1.4'
O O 0.0106 0.0060 'International Tables Vol C Tables 4.2.6.8 and 6.1.1.4'
F F 0.0171 0.0103 'International Tables Vol C Tables 4.2.6.8 and 6.1.1.4'
P P 0.1023 0.0942 'International Tables Vol C Tables 4.2.6.8 and 6.1.1.4'
S S 0.1246 0.1234 'International Tables Vol C Tables 4.2.6.8 and 6.1.1.4'
Ag Ag -0.8971 1.1015 'International Tables Vol C Tables 4.2.6.8 and 6.1.1.4'

loop_
_geom_angle_atom_site_label_1
_geom_angle_atom_site_label_2
_geom_angle_atom_site_label_3
_geom_angle
_geom_angle_site_symmetry_1
_geom_angle_site_symmetry_3
C2 C1 Ag2 117.6(3) . .
C2 C1 Ag1 89.6(3) . .
Ag2 C1 Ag1 130.66(15) . .
C2 C1 Ag3 163.6(3) . .
Ag2 C1 Ag3 78.80(12) . .
Ag1 C1 Ag3 79.48(11) . .
C1 C2 C3 178.6(4) . .
C1 C2 Ag1 61.4(2) . .
C3 C2 Ag1 118.0(3) . .
C8 C3 C4 118.0(3) . .
C8 C3 C2 121.4(3) . .
C4 C3 C2 120.5(3) . .
C5 C4 C3 121.3(3) . .
C5 C4 H4 119.3 . .
C3 C4 H4 119.3 . .
C4 C5 C6 120.9(4) . .
C4 C5 H5 119.5 . .
C6 C5 H5 119.5 . .
N1 C6 C7 121.3(4) . .
N1 C6 C5 121.4(4) . .
C7 C6 C5 117.2(3) . .
C8 C7 C6 121.6(4) . .
C8 C7 H7 119.2 . .
C6 C7 H7 119.2 . .
C7 C8 C3 120.9(4) . .
C7 C8 H8 119.5 . .
C3 C8 H8 119.5 . .
N1 C9 H9A 109.5 . .
N1 C9 H9B 109.5 . .
H9A C9 H9B 109.5 . .
N1 C9 H9C 109.5 . .
H9A C9 H9C 109.5 . .
H9B C9 H9C 109.5 . .
N1 C10 H10A 109.5 . .
N1 C10 H10B 109.5 . .
H10A C10 H10B 109.5 . .
N1 C10 H10C 109.5 . .
H10A C10 H10C 109.5 . .
H10B C10 H10C 109.5 . .
C12 C11 C16 120.5(4) . .
C12 C11 P1 117.0(3) . .
C16 C11 P1 122.5(3) . .
C13 C12 C11 120.8(5) . .
C13 C12 H12 119.6 . .
C11 C12 H12 119.6 . .
C12 C13 C14 118.8(5) . .
C12 C13 H13 120.6 . .
C14 C13 H13 120.6 . .
C15 C14 C13 121.6(5) . .
C15 C14 H14 119.2 . .
C13 C14 H14 119.2 . .
C14 C15 C16 119.5(5) . .
C14 C15 H15 120.3 . .
C16 C15 H15 120.3 . .
C11 C16 C15 118.8(5) . .
C11 C16 H16 120.6 . .
C15 C16 H16 120.6 . .
C22 C17 C18 119.4(3) . .
C22 C17 P1 118.2(3) . .
C18 C17 P1 122.2(3) . .
C19 C18 C17 120.3(4) . .
C19 C18 H18 119.9 . .
C17 C18 H18 119.9 . .
C18 C19 C20 120.1(4) . .
C18 C19 H19 119.9 . .
C20 C19 H19 119.9 . .
C19 C20 C21 119.8(4) . .
C19 C20 H20 120.1 . .
C21 C20 H20 120.1 . .
C22 C21 C20 120.1(4) . .
C22 C21 H21 119.9 . .
C20 C21 H21 119.9 . .
C17 C22 C21 120.2(4) . .
C17 C22 H22 119.9 . .
C21 C22 H22 119.9 . .
P1 C23 P1 107.9(2) . 2_655
P1 C23 P1 107.9(2) . 3_665
P1 C23 P1 107.9(2) 2_655 3_665
P1 C23 H23 111.0 . .
P1 C23 H23 111.0 2_655 .
P1 C23 H23 111.0 3_665 .
C29 C24 C25 119.2(3) . .
C29 C24 P2 123.3(3) . .
C25 C24 P2 117.4(3) . .
C26 C25 C24 119.9(4) . .
C26 C25 H25 120.0 . .
C24 C25 H25 120.0 . .
C27 C26 C25 120.4(4) . .
C27 C26 H26 119.8 . .
C25 C26 H26 119.8 . .
C26 C27 C28 120.3(3) . .
C26 C27 H27 119.8 . .
C28 C27 H27 119.8 . .
C29 C28 C27 119.9(4) . .
C29 C28 H28 120.1 . .
C27 C28 H28 120.1 . .
C28 C29 C24 120.2(4) . .
C28 C29 H29 119.9 . .
C24 C29 H29 119.9 . .
C31 C30 C35 119.3(4) . .
C31 C30 P2 124.2(3) . .
C35 C30 P2 116.5(3) . .
C30 C31 C32 119.1(4) . .
C30 C31 H31 120.4 . .
C32 C31 H31 120.4 . .
C33 C32 C31 120.6(5) . .
C33 C32 H32 119.7 . .
C31 C32 H32 119.7 . .
C34 C33 C32 120.7(4) . .
C34 C33 H33 119.6 . .
C32 C33 H33 119.6 . .
C33 C34 C35 120.0(5) . .
C33 C34 H34 120.0 . .
C35 C34 H34 120.0 . .
C34 C35 C30 120.2(5) . .
C34 C35 H35 119.9 . .
C30 C35 H35 119.9 . .
P2 C36 P2 108.4(2) 2_655 .
P2 C36 P2 108.4(2) 2_655 3_665
P2 C36 P2 108.4(2) . 3_665
P2 C36 H36 110.5 2_655 .
P2 C36 H36 110.5 . .
P2 C36 H36 110.5 3_665 .
F2 C37 F1 107.8(4) . .
F2 C37 F3 107.2(4) . .
F1 C37 F3 108.6(4) . .
F2 C37 S1 111.7(3) . .
F1 C37 S1 110.7(3) . .
F3 C37 S1 110.8(3) . .
F4 C38 F5 109.9(11) . .
F4 C38 F6 89.3(13) . 3_765
F5 C38 F6 99.2(13) . 3_765
F4 C38 O6 116.5(13) . 3_765
F5 C38 O6 111.8(13) . 3_765
F6 C38 O6 39.0(7) 3_765 3_765
F4 C38 S2 118.5(10) . .
F5 C38 S2 116.5(9) . .
F6 C38 S2 119.0(10) 3_765 .
O6 C38 S2 81.0(7) 3_765 .
F4 C38 S2 128.1(10) . 3_765
F5 C38 S2 122.0(9) . 3_765
F6 C38 S2 82.5(9) 3_765 3_765
O6 C38 S2 44.1(5) 3_765 3_765
S2 C38 S2 36.9(4) . 3_765
C6 N1 C9 121.2(4) . .
C6 N1 C10 120.2(4) . .
C9 N1 C10 117.4(4) . .
S1 O1 Ag2 117.19(16) . .
S2 O4 S2 50.7(4) . 3_765
S2 O4 S2 50.7(4) . 2_645
S2 O4 S2 50.7(4) 3_765 2_645
S2 O5 S2 50.2(4) 2_645 3_765
S2 O5 S2 50.2(4) 2_645 .
S2 O5 S2 50.2(4) 3_765 .
F6 O6 S2 126.0(17) . .
F6 O6 C38 51.1(12) . 2_645
S2 O6 C38 75.9(9) . 2_645
O6 F6 C38 89.9(16) . 2_645
C17 P1 C11 105.13(17) . .
C17 P1 C23 109.09(13) . .
C11 P1 C23 106.1(2) . .
C17 P1 Ag1 110.32(13) . .
C11 P1 Ag1 113.67(14) . .
C23 P1 Ag1 112.18(19) . .
C30 P2 C24 105.22(16) . .
C30 P2 C36 106.7(2) . .
C24 P2 C36 106.88(12) . .
C30 P2 Ag2 112.12(13) . .
C24 P2 Ag2 111.74(13) . .
C36 P2 Ag2 113.65(18) . .
O3 S1 O2 116.0(3) . .
O3 S1 O1 114.7(2) . .
O2 S1 O1 114.9(2) . .
O3 S1 C37 103.0(2) . .
O2 S1 C37 101.7(2) . .
O1 S1 C37 103.75(19) . .
S2 S2 S2 59.999(3) 3_765 2_645
S2 S2 O4 64.7(2) 3_765 .
S2 S2 O4 64.7(2) 2_645 .
S2 S2 O6 176.6(9) 3_765 .
S2 S2 O6 123.4(9) 2_645 .
O4 S2 O6 116.4(9) . .
S2 S2 O5 64.9(2) 3_765 .
S2 S2 O5 64.9(2) 2_645 .
O4 S2 O5 121.0(4) . .
O6 S2 O5 115.9(9) . .
S2 S2 C38 79.8(7) 3_765 .
S2 S2 C38 139.7(7) 2_645 .
O4 S2 C38 98.4(5) . .
O6 S2 C38 96.9(8) . .
O5 S2 C38 100.8(5) . .
S2 S2 C38 123.3(6) 3_765 2_645
S2 S2 C38 63.3(6) 2_645 2_645
O4 S2 C38 90.5(4) . 2_645
O6 S2 C38 60.1(8) . 2_645
O5 S2 C38 92.7(4) . 2_645
C38 S2 C38 156.8(4) . 2_645
C1 Ag1 P1 169.85(9) . .
C1 Ag1 C2 29.04(12) . .
P1 Ag1 C2 145.24(8) . .
C1 Ag1 Ag3 50.37(9) . .
P1 Ag1 Ag3 131.50(2) . .
C2 Ag1 Ag3 78.90(8) . .
C1 Ag1 Ag1 104.90(9) . 3_665
P1 Ag1 Ag1 79.02(2) . 3_665
C2 Ag1 Ag1 133.77(8) . 3_665
Ag3 Ag1 Ag1 54.902(6) . 3_665
C1 Ag1 Ag1 82.87(9) . 2_655
P1 Ag1 Ag1 91.29(2) . 2_655
C2 Ag1 Ag1 96.81(8) . 2_655
Ag3 Ag1 Ag1 54.901(7) . 2_655
Ag1 Ag1 Ag1 60.0 3_665 2_655
C1 Ag2 P2 163.11(9) . .
C1 Ag2 O1 90.72(12) . .
P2 Ag2 O1 106.16(8) . .
C1 Ag2 Ag3 51.59(9) . .
P2 Ag2 Ag3 118.33(2) . .
O1 Ag2 Ag3 116.12(7) . .
C1 Ag3 C1 119.873(13) . 3_665
C1 Ag3 C1 119.871(14) . 2_655
C1 Ag3 C1 119.865(13) 3_665 2_655
C1 Ag3 Ag2 94.46(9) . 2_655
C1 Ag3 Ag2 129.98(10) 3_665 2_655
C1 Ag3 Ag2 49.61(10) 2_655 2_655
C1 Ag3 Ag2 129.98(10) . 3_665
C1 Ag3 Ag2 49.61(10) 3_665 3_665
C1 Ag3 Ag2 94.46(9) 2_655 3_665
Ag2 Ag3 Ag2 80.683(14) 2_655 3_665
C1 Ag3 Ag2 49.61(10) . .
C1 Ag3 Ag2 94.46(9) 3_665 .
C1 Ag3 Ag2 129.98(10) 2_655 .
Ag2 Ag3 Ag2 80.683(14) 2_655 .
Ag2 Ag3 Ag2 80.683(14) 3_665 .
C1 Ag3 Ag1 119.88(10) . 3_665
C1 Ag3 Ag1 50.15(9) 3_665 3_665
C1 Ag3 Ag1 93.50(9) 2_655 3_665
Ag2 Ag3 Ag1 140.429(8) 2_655 3_665
Ag2 Ag3 Ag1 90.081(9) 3_665 3_665
Ag2 Ag3 Ag1 135.888(8) . 3_665
C1 Ag3 Ag1 93.51(9) . 2_655
C1 Ag3 Ag1 119.88(9) 3_665 2_655
C1 Ag3 Ag1 50.15(10) 2_655 2_655
Ag2 Ag3 Ag1 90.081(9) 2_655 2_655
Ag2 Ag3 Ag1 135.889(8) 3_665 2_655
Ag2 Ag3 Ag1 140.429(8) . 2_655
Ag1 Ag3 Ag1 70.196(13) 3_665 2_655
C1 Ag3 Ag1 50.16(10) . .
C1 Ag3 Ag1 93.51(9) 3_665 .
C1 Ag3 Ag1 119.88(10) 2_655 .
Ag2 Ag3 Ag1 135.890(8) 2_655 .
Ag2 Ag3 Ag1 140.429(8) 3_665 .
Ag2 Ag3 Ag1 90.083(9) . .
Ag1 Ag3 Ag1 70.193(13) 3_665 .
Ag1 Ag3 Ag1 70.195(13) 2_655 .
O7 C40 C39 119.3(9) . .
O7 C40 C41 127.6(13) . .
C39 C40 C41 109.7(13) . .
C40 C39 H39A 109.5 . .
C40 C39 H39B 109.5 . .
H39A C39 H39B 109.5 . .
C40 C39 H39C 109.5 . .
H39A C39 H39C 109.5 . .
H39B C39 H39C 109.5 . .
C40 C41 H41A 109.5 . .
C40 C41 H41B 109.5 . .
H41A C41 H41B 109.5 . .
C40 C41 H41C 109.5 . .
H41A C41 H41C 109.5 . .
H41B C41 H41C 109.5 . .

loop_
_geom_bond_atom_site_label_1
_geom_bond_atom_site_label_2
_geom_bond_distance
_geom_bond_site_symmetry_2
C1 C2 1.235(5) .
C1 Ag2 2.177(4) .
C1 Ag1 2.233(4) .
C1 Ag3 2.240(3) .
C2 C3 1.418(5) .
C2 Ag1 2.545(4) .
C3 C8 1.397(5) .
C3 C4 1.409(5) .
C4 C5 1.381(5) .
C4 H4 0.9500 .
C5 C6 1.416(6) .
C5 H5 0.9500 .
C6 N1 1.359(5) .
C6 C7 1.407(6) .
C7 C8 1.384(5) .
C7 H7 0.9500 .
C8 H8 0.9500 .
C9 N1 1.428(7) .
C9 H9A 0.9800 .
C9 H9B 0.9800 .
C9 H9C 0.9800 .
C10 N1 1.442(7) .
C10 H10A 0.9800 .
C10 H10B 0.9800 .
C10 H10C 0.9800 .
C11 C12 1.389(6) .
C11 C16 1.392(7) .
C11 P1 1.818(4) .
C12 C13 1.379(6) .
C12 H12 0.9500 .
C13 C14 1.383(10) .
C13 H13 0.9500 .
C14 C15 1.383(9) .
C14 H14 0.9500 .
C15 C16 1.405(6) .
C15 H15 0.9500 .
C16 H16 0.9500 .
C17 C22 1.387(6) .
C17 C18 1.410(5) .
C17 P1 1.812(3) .
C18 C19 1.384(6) .
C18 H18 0.9500 .
C19 C20 1.392(7) .
C19 H19 0.9500 .
C20 C21 1.397(7) .
C20 H20 0.9500 .
C21 C22 1.395(6) .
C21 H21 0.9500 .
C22 H22 0.9500 .
C23 P1 1.867(3) .
C23 P1 1.867(3) 2_655
C23 P1 1.867(3) 3_665
C23 H23 1.0000 .
C24 C29 1.395(5) .
C24 C25 1.396(5) .
C24 P2 1.818(4) .
C25 C26 1.391(5) .
C25 H25 0.9500 .
C26 C27 1.364(6) .
C26 H26 0.9500 .
C27 C28 1.396(7) .
C27 H27 0.9500 .
C28 C29 1.381(5) .
C28 H28 0.9500 .
C29 H29 0.9500 .
C30 C31 1.395(6) .
C30 C35 1.400(5) .
C30 P2 1.815(4) .
C31 C32 1.404(6) .
C31 H31 0.9500 .
C32 C33 1.369(8) .
C32 H32 0.9500 .
C33 C34 1.368(8) .
C33 H33 0.9500 .
C34 C35 1.393(6) .
C34 H34 0.9500 .
C35 H35 0.9500 .
C36 P2 1.873(2) 2_655
C36 P2 1.873(2) .
C36 P2 1.873(2) 3_665
C36 H36 1.0000 .
C37 F2 1.321(5) .
C37 F1 1.328(5) .
C37 F3 1.338(6) .
C37 S1 1.819(4) .
C38 F4 1.301(11) .
C38 F5 1.318(11) .
C38 F6 1.37(2) 3_765
C38 O6 1.76(2) 3_765
C38 S2 1.792(11) .
C38 S2 1.974(14) 3_765
O1 S1 1.453(3) .
O1 Ag2 2.570(3) .
O2 S1 1.444(4) .
O3 S1 1.435(4) .
O4 S2 1.407(8) .
O4 S2 1.407(8) 3_765
O4 S2 1.407(8) 2_645
O5 S2 1.418(8) 2_645
O5 S2 1.418(8) 3_765
O5 S2 1.418(8) .
O6 F6 1.109(12) .
O6 S2 1.415(14) .
O6 C38 1.76(2) 2_645
F6 C38 1.37(2) 2_645
P1 Ag1 2.3712(10) .
P2 Ag2 2.3790(10) .
S2 S2 1.204(9) 3_765
S2 S2 1.204(9) 2_645
S2 C38 1.974(14) 2_645
Ag1 Ag3 2.8595(4) .
Ag1 Ag1 3.2882(5) 3_665
Ag1 Ag1 3.2882(5) 2_655
Ag2 Ag3 2.8039(4) .
Ag3 C1 2.240(3) 3_665
Ag3 C1 2.240(3) 2_655
Ag3 Ag2 2.8039(4) 2_655
Ag3 Ag2 2.8039(4) 3_665
Ag3 Ag1 2.8594(4) 3_665
Ag3 Ag1 2.8594(4) 2_655
O7 C40 1.133(12) .
C40 C39 1.526(15) .
C40 C41 1.546(16) .
C39 H39A 0.9800 .
C39 H39B 0.9800 .
C39 H39C 0.9800 .
C41 H41A 0.9800 .
C41 H41B 0.9800 .
C41 H41C 0.9800 .
